data_7105334
loop_
_publ_author_name
'Wang, Junfeng'
'Qi, Chao'
'Ge, Zemei'
'Cheng, Tieming'
'Li, Runtao'

_publ_section_title
;
 Efficient direct asymmetric vinylogous Michael addition reactions of
 gamma-butenolides to chalcones catalyzed by vicinal primary-diamine
 salts.
;
_journal_issue 12
_journal_name_full 'Chemical communications (Cambridge, England)'
_journal_page_first 2124
_journal_page_last 2126
_journal_paper_doi 10.1039/b923925a
_journal_volume 46
_journal_year 2010
_chemical_absolute_configuration syn
_chemical_formula_moiety 'C30 H24 O4 S'
_chemical_formula_sum 'C30 H24 O4 S'
_chemical_formula_weight 480.55
_chemical_name_systematic
;
?
;
_space_group_IT_number 2
_symmetry_cell_setting triclinic
_symmetry_space_group_name_Hall '-P 1'
_symmetry_space_group_name_H-M 'P -1'
_atom_sites_solution_hydrogens geom
_atom_sites_solution_primary direct
_atom_sites_solution_secondary difmap
_audit_creation_method SHELXL-97
_cell_angle_alpha 72.6170(10)
_cell_angle_beta 71.1310(10)
_cell_angle_gamma 73.1030(10)
_cell_formula_units_Z 2
_cell_length_a 10.3663(12)
_cell_length_b 11.4219(13)
_cell_length_c 11.9282(13)
_cell_measurement_reflns_used 3186
_cell_measurement_temperature 296(2)
_cell_measurement_theta_max 25.17
_cell_measurement_theta_min 2.43
_cell_volume 1245.6(2)
_computing_cell_refinement 'Bruker SMART'
_computing_data_collection 'Bruker SMART'
_computing_data_reduction 'Bruker SAINT'
_computing_molecular_graphics 'Bruker SHELXTL'
_computing_publication_material 'Bruker SHELXTL'
_computing_structure_refinement 'SHELXL-97 (Sheldrick, 1997)'
_computing_structure_solution 'SHELXS-97 (Sheldrick, 1990)'
_diffrn_ambient_temperature 296(2)
_diffrn_measured_fraction_theta_full 0.994
_diffrn_measured_fraction_theta_max 0.994
_diffrn_measurement_device_type 'CCD area detector'
_diffrn_measurement_method 'phi and omega scans'
_diffrn_radiation_monochromator graphite
_diffrn_radiation_source 'fine-focus sealed tube'
_diffrn_radiation_type MoK\a
_diffrn_radiation_wavelength 0.71073
_diffrn_reflns_av_R_equivalents 0.0149
_diffrn_reflns_av_sigmaI/netI 0.0224
_diffrn_reflns_limit_h_max 12
_diffrn_reflns_limit_h_min -12
_diffrn_reflns_limit_k_max 13
_diffrn_reflns_limit_k_min -13
_diffrn_reflns_limit_l_max 14
_diffrn_reflns_limit_l_min -14
_diffrn_reflns_number 9342
_diffrn_reflns_theta_full 25.50
_diffrn_reflns_theta_max 25.50
_diffrn_reflns_theta_min 2.34
_diffrn_standards_decay_% 0
_diffrn_standards_interval_count 0
_diffrn_standards_interval_time 0
_diffrn_standards_number 0
_exptl_absorpt_coefficient_mu 0.164
_exptl_absorpt_correction_T_max 0.9598
_exptl_absorpt_correction_T_min 0.9241
_exptl_absorpt_correction_type multi-scan
_exptl_absorpt_process_details sadabs
_exptl_crystal_colour colourless
_exptl_crystal_density_diffrn 1.281
_exptl_crystal_density_method 'not measured'
_exptl_crystal_description block
_exptl_crystal_F_000 504
_exptl_crystal_size_max 0.49
_exptl_crystal_size_mid 0.36
_exptl_crystal_size_min 0.25
_refine_diff_density_max 0.741
_refine_diff_density_min -0.689
_refine_diff_density_rms 0.047
_refine_ls_extinction_method none
_refine_ls_goodness_of_fit_ref 1.074
_refine_ls_hydrogen_treatment constr
_refine_ls_matrix_type full
_refine_ls_number_parameters 315
_refine_ls_number_reflns 4610
_refine_ls_number_restraints 30
_refine_ls_restrained_S_all 1.107
_refine_ls_R_factor_all 0.0875
_refine_ls_R_factor_gt 0.0673
_refine_ls_shift/su_max 0.000
_refine_ls_shift/su_mean 0.000
_refine_ls_structure_factor_coef Fsqd
_refine_ls_weighting_details 'calc w=1/[\s^2^(Fo^2^)+(0.0689P)^2^+0.9674P] where P=(Fo^2^+2Fc^2^)/3'
_refine_ls_weighting_scheme calc
_refine_ls_wR_factor_gt 0.1701
_refine_ls_wR_factor_ref 0.1864
_reflns_number_gt 3393
_reflns_number_total 4610
_reflns_threshold_expression >2sigma(I)
_cod_data_source_file b923925a.txt
_cod_data_source_block a
_cod_depositor_comments
;
The following automatic conversions were performed:
'_symmetry_cell_setting' value 'Triclinic' changed to 'triclinic'
according to '/home/saulius/struct/CIF-dictionaries/cif_core.dic'
dictionary named 'cif_core.dic' version 2.4.1 from 2010-06-29.

Automatic conversion script
Id: cif_fix_enum 1527 2010-12-29 10:47:43Z saulius 
;
_cod_original_sg_symbol_H-M P-1
_cod_database_code 7105334

loop_
_symmetry_equiv_pos_as_xyz
'x, y, z'
'-x, -y, -z'

loop_
_atom_site_label
_atom_site_type_symbol
_atom_site_fract_x
_atom_site_fract_y
_atom_site_fract_z
_atom_site_U_iso_or_equiv
_atom_site_adp_type
_atom_site_occupancy
_atom_site_symmetry_multiplicity
_atom_site_calc_flag
_atom_site_refinement_flags
_atom_site_disorder_assembly
_atom_site_disorder_group
C28 C 0.7912(7) 0.8588(7) 0.1474(8) 0.0809(6) Uani 0.386(3) 1 d PGU A 1
S1 S 0.7481(4) 0.9942(4) 0.0471(4) 0.0914(5) Uani 0.386(3) 1 d PGU A 1
C29 C 0.6753(10) 0.8295(7) 0.2388(7) 0.0866(7) Uani 0.386(3) 1 d PGU A 1
H29 H 0.6765 0.7590 0.3029 0.104 Uiso 0.386(3) 1 calc PR A 1
C30 C 0.5544(7) 0.9225(9) 0.2204(6) 0.0911(7) Uani 0.386(3) 1 d PGU A 1
H30 H 0.4661 0.9190 0.2727 0.109 Uiso 0.386(3) 1 calc PR A 1
C31 C 0.5770(4) 1.0134(8) 0.1242(7) 0.0917(7) Uani 0.386(3) 1 d PGU A 1
H31 H 0.5077 1.0806 0.1008 0.110 Uiso 0.386(3) 1 calc PR A 1
C1 C 0.7949(3) 0.5694(3) 0.1062(3) 0.0546(7) Uani 1 1 d . A .
C28' C 0.7987(3) 0.8585(5) 0.1371(5) 0.0809(6) Uani 0.614(3) 1 d PG A 2
S1' S 0.6580(2) 0.8079(2) 0.2417(2) 0.0914(5) Uani 0.614(3) 1 d PG A 2
C29' C 0.7565(6) 0.9732(5) 0.0627(5) 0.0866(7) Uani 0.614(3) 1 d PG A 2
H29' H 0.8162 1.0178 -0.0006 0.104 Uiso 0.614(3) 1 calc PR A 2
C30' C 0.6086(6) 1.0130(4) 0.0970(5) 0.0911(7) Uani 0.614(3) 1 d PG A 2
H30' H 0.5613 1.0880 0.0571 0.109 Uiso 0.614(3) 1 calc PR A 2
C31' C 0.5445(4) 0.9363(4) 0.1888(5) 0.0917(7) Uani 0.614(3) 1 d PG A 2
H31' H 0.4482 0.9504 0.2210 0.110 Uiso 0.614(3) 1 calc PR A 2
C2 C 0.8213(3) 0.6421(3) -0.0212(3) 0.0495(6) Uani 1 1 d . . .
C3 C 0.9251(3) 0.7005(2) -0.0412(2) 0.0471(6) Uani 1 1 d . . .
C4 C 0.9694(3) 0.6694(3) 0.0745(3) 0.0513(7) Uani 1 1 d . A .
H4 H 1.0683 0.6275 0.0608 0.062 Uiso 1 1 calc R . .
C5 C 0.9434(3) 0.7856(3) 0.1262(3) 0.0551(7) Uani 1 1 d . . .
H5 H 1.0015 0.8423 0.0669 0.066 Uiso 1 1 d R A .
C6 C 0.9892(3) 0.7485(3) 0.2444(3) 0.0599(8) Uani 1 1 d . A .
H6A H 0.9459 0.8157 0.2875 0.072 Uiso 1 1 calc R . .
H6B H 0.9555 0.6742 0.2956 0.072 Uiso 1 1 calc R . .
C7 C 1.1453(3) 0.7223(3) 0.2251(3) 0.0564(7) Uani 1 1 d . . .
C8 C 1.2010(3) 0.6917(3) 0.3339(3) 0.0535(7) Uani 1 1 d . A .
C9 C 1.3428(4) 0.6655(4) 0.3180(3) 0.0713(9) Uani 1 1 d . . .
H9 H 1.4020 0.6671 0.2403 0.086 Uiso 1 1 calc R A .
C10 C 1.3984(4) 0.6369(4) 0.4156(4) 0.0847(11) Uani 1 1 d . A .
H10 H 1.4947 0.6190 0.4034 0.102 Uiso 1 1 calc R . .
C11 C 1.3135(4) 0.6344(4) 0.5302(3) 0.0818(11) Uani 1 1 d . . .
H11 H 1.3515 0.6146 0.5960 0.098 Uiso 1 1 calc R A .
C12 C 1.1740(4) 0.6609(5) 0.5474(3) 0.0931(13) Uani 1 1 d . A .
H12 H 1.1158 0.6597 0.6254 0.112 Uiso 1 1 calc R . .
C13 C 1.1162(4) 0.6901(4) 0.4497(3) 0.0790(11) Uani 1 1 d . . .
H13 H 1.0197 0.7086 0.4628 0.095 Uiso 1 1 calc R A .
C14 C 0.9896(3) 0.7875(3) -0.1485(2) 0.0476(6) Uani 1 1 d . . .
C15 C 0.9141(3) 0.8736(3) -0.2282(3) 0.0546(7) Uani 1 1 d . . .
H15 H 0.8199 0.8754 -0.2138 0.065 Uiso 1 1 calc R . .
C16 C 0.9765(3) 0.9551(3) -0.3271(3) 0.0603(8) Uani 1 1 d . . .
H16 H 0.9245 1.0118 -0.3789 0.072 Uiso 1 1 calc R . .
C17 C 1.1174(3) 0.9535(3) -0.3503(3) 0.0569(7) Uani 1 1 d . . .
C18 C 1.1933(3) 0.8718(3) -0.2719(3) 0.0595(8) Uani 1 1 d . . .
H18 H 1.2871 0.8711 -0.2861 0.071 Uiso 1 1 calc R . .
C19 C 1.1292(3) 0.7908(3) -0.1720(3) 0.0550(7) Uani 1 1 d . . .
H19 H 1.1809 0.7368 -0.1188 0.066 Uiso 1 1 calc R . .
C21 C 0.7417(3) 0.6389(3) -0.1028(3) 0.0509(7) Uani 1 1 d . . .
C22 C 0.5996(3) 0.6456(3) -0.0611(3) 0.0689(9) Uani 1 1 d . . .
H22 H 0.5543 0.6521 0.0187 0.083 Uiso 1 1 calc R . .
C23 C 0.5240(4) 0.6428(4) -0.1359(5) 0.0904(13) Uani 1 1 d . . .
H23 H 0.4284 0.6473 -0.1065 0.109 Uiso 1 1 calc R . .
C24 C 0.5890(5) 0.6334(4) -0.2528(5) 0.0931(14) Uani 1 1 d . . .
H24 H 0.5374 0.6334 -0.3037 0.112 Uiso 1 1 calc R . .
C25 C 0.7313(5) 0.6238(4) -0.2960(4) 0.0823(11) Uani 1 1 d . . .
H25 H 0.7758 0.6155 -0.3754 0.099 Uiso 1 1 calc R . .
C26 C 0.8080(4) 0.6265(3) -0.2210(3) 0.0637(8) Uani 1 1 d . . .
H26 H 0.9039 0.6200 -0.2502 0.076 Uiso 1 1 calc R . .
C27 C 1.3168(4) 1.0292(5) -0.4888(4) 0.0989(14) Uani 1 1 d . . .
H27A H 1.3445 1.0475 -0.4276 0.148 Uiso 1 1 calc R . .
H27B H 1.3407 1.0886 -0.5644 0.148 Uiso 1 1 calc R . .
H27C H 1.3641 0.9458 -0.4991 0.148 Uiso 1 1 calc R . .
O1 O 0.8854(2) 0.58413(18) 0.15964(17) 0.0571(5) Uani 1 1 d . . .
O2 O 0.7118(3) 0.5040(2) 0.1618(2) 0.0739(7) Uani 1 1 d . . .
O3 O 1.2238(3) 0.7265(3) 0.1238(2) 0.0816(8) Uani 1 1 d . A .
O4 O 1.1699(3) 1.0377(2) -0.4525(2) 0.0783(7) Uani 1 1 d . . .

loop_
_atom_site_aniso_label
_atom_site_aniso_U_11
_atom_site_aniso_U_22
_atom_site_aniso_U_33
_atom_site_aniso_U_23
_atom_site_aniso_U_13
_atom_site_aniso_U_12
C28 0.0806(10) 0.0812(11) 0.0979(11) -0.0394(10) -0.0402(9) -0.0033(9)
S1 0.0839(8) 0.0880(9) 0.1043(9) -0.0336(7) -0.0330(7) 0.0004(7)
C29 0.0849(12) 0.0845(12) 0.1015(12) -0.0380(11) -0.0394(10) 0.0000(10)
C30 0.0870(12) 0.0878(12) 0.1036(13) -0.0366(11) -0.0373(11) 0.0032(11)
C31 0.0853(11) 0.0890(11) 0.1042(12) -0.0356(10) -0.0355(10) 0.0029(10)
C1 0.0618(18) 0.0472(16) 0.0582(17) -0.0121(13) -0.0188(14) -0.0129(14)
C28' 0.0806(10) 0.0812(11) 0.0979(11) -0.0394(10) -0.0402(9) -0.0033(9)
S1' 0.0839(8) 0.0880(9) 0.1043(9) -0.0336(7) -0.0330(7) 0.0004(7)
C29' 0.0849(12) 0.0845(12) 0.1015(12) -0.0380(11) -0.0394(10) 0.0000(10)
C30' 0.0870(12) 0.0878(12) 0.1036(13) -0.0366(11) -0.0373(11) 0.0032(11)
C31' 0.0853(11) 0.0890(11) 0.1042(12) -0.0356(10) -0.0355(10) 0.0029(10)
C2 0.0523(16) 0.0462(15) 0.0547(16) -0.0137(12) -0.0191(13) -0.0093(12)
C3 0.0497(15) 0.0467(15) 0.0502(15) -0.0155(12) -0.0183(12) -0.0074(12)
C4 0.0556(16) 0.0505(16) 0.0520(16) -0.0105(13) -0.0202(13) -0.0117(13)
C5 0.0638(18) 0.0544(17) 0.0568(17) -0.0125(13) -0.0251(14) -0.0165(14)
C6 0.0643(19) 0.072(2) 0.0554(17) -0.0223(15) -0.0220(15) -0.0167(15)
C7 0.0649(19) 0.0606(18) 0.0500(17) -0.0114(14) -0.0188(14) -0.0193(15)
C8 0.0582(17) 0.0571(17) 0.0497(16) -0.0139(13) -0.0180(13) -0.0129(14)
C9 0.062(2) 0.094(3) 0.0550(18) -0.0084(17) -0.0182(15) -0.0179(18)
C10 0.064(2) 0.115(3) 0.076(2) -0.009(2) -0.0310(19) -0.019(2)
C11 0.085(3) 0.103(3) 0.065(2) -0.019(2) -0.038(2) -0.013(2)
C12 0.078(3) 0.150(4) 0.055(2) -0.034(2) -0.0194(18) -0.014(3)
C13 0.061(2) 0.120(3) 0.059(2) -0.028(2) -0.0168(16) -0.015(2)
C14 0.0514(15) 0.0508(15) 0.0480(15) -0.0143(12) -0.0186(12) -0.0121(12)
C15 0.0514(16) 0.0603(18) 0.0574(17) -0.0110(14) -0.0213(14) -0.0143(14)
C16 0.0649(19) 0.0643(19) 0.0563(18) -0.0044(15) -0.0276(15) -0.0168(15)
C17 0.0662(19) 0.0634(18) 0.0473(16) -0.0153(14) -0.0119(14) -0.0232(15)
C18 0.0515(17) 0.074(2) 0.0607(18) -0.0197(16) -0.0128(14) -0.0215(15)
C19 0.0518(16) 0.0641(18) 0.0554(17) -0.0134(14) -0.0216(13) -0.0129(14)
C21 0.0528(16) 0.0444(15) 0.0618(17) -0.0113(13) -0.0231(13) -0.0113(12)
C22 0.0562(19) 0.072(2) 0.080(2) -0.0119(18) -0.0250(17) -0.0134(16)
C23 0.067(2) 0.096(3) 0.122(4) -0.010(3) -0.051(2) -0.023(2)
C24 0.106(3) 0.081(3) 0.128(4) -0.014(3) -0.081(3) -0.026(2)
C25 0.110(3) 0.079(2) 0.081(2) -0.023(2) -0.048(2) -0.024(2)
C26 0.067(2) 0.071(2) 0.066(2) -0.0216(16) -0.0235(16) -0.0193(16)
C27 0.086(3) 0.117(4) 0.083(3) -0.012(2) 0.006(2) -0.048(3)
O1 0.0729(13) 0.0526(12) 0.0513(11) -0.0048(9) -0.0253(10) -0.0183(10)
O2 0.0886(17) 0.0716(15) 0.0680(14) -0.0011(11) -0.0228(12) -0.0391(13)
O3 0.0716(15) 0.127(2) 0.0486(13) -0.0122(13) -0.0146(11) -0.0329(15)
O4 0.0824(17) 0.0894(17) 0.0608(14) -0.0009(12) -0.0134(12) -0.0377(14)

loop_
_atom_type_symbol
_atom_type_description
_atom_type_scat_dispersion_real
_atom_type_scat_dispersion_imag
_atom_type_scat_source
C C 0.0033 0.0016 'International Tables Vol C Tables 4.2.6.8 and 6.1.1.4'
H H 0.0000 0.0000 'International Tables Vol C Tables 4.2.6.8 and 6.1.1.4'
O O 0.0106 0.0060 'International Tables Vol C Tables 4.2.6.8 and 6.1.1.4'
S S 0.1246 0.1234 'International Tables Vol C Tables 4.2.6.8 and 6.1.1.4'

loop_
_geom_angle_atom_site_label_1
_geom_angle_atom_site_label_2
_geom_angle_atom_site_label_3
_geom_angle
_geom_angle_site_symmetry_1
_geom_angle_site_symmetry_3
_geom_angle_publ_flag
C29 C28 C5 129.4(4) . . ?
C29 C28 S1 111.3 . . ?
C5 C28 S1 119.3(4) . . ?
C28 S1 C31 92.1 . . ?
C28 C29 C30 110.1 . . ?
C28 C29 H29 125.0 . . ?
C30 C29 H29 125.0 . . ?
C31 C30 C29 114.6 . . ?
C31 C30 H30 122.7 . . ?
C29 C30 H30 122.7 . . ?
C30 C31 S1 111.9 . . ?
C30 C31 H31 124.1 . . ?
S1 C31 H31 124.1 . . ?
O2 C1 O1 120.9(3) . . ?
O2 C1 C2 130.1(3) . . ?
O1 C1 C2 109.0(2) . . ?
C29' C28' C5 125.9(3) . . ?
C29' C28' S1' 110.4 . . ?
C5 C28' S1' 123.6(3) . . ?
C31' S1' C28' 92.7 . . ?
C28' C29' C30' 110.3 . . ?
C28' C29' H29' 124.8 . . ?
C30' C29' H29' 124.8 . . ?
C31' C30' C29' 114.9 . . ?
C31' C30' H30' 122.6 . . ?
C29' C30' H30' 122.6 . . ?
C30' C31' S1' 111.6 . . ?
C30' C31' H31' 124.2 . . ?
S1' C31' H31' 124.2 . . ?
C3 C2 C1 107.9(2) . . ?
C3 C2 C21 131.4(3) . . ?
C1 C2 C21 120.7(2) . . ?
C2 C3 C14 131.4(2) . . ?
C2 C3 C4 108.7(2) . . ?
C14 C3 C4 119.7(2) . . ?
O1 C4 C3 105.0(2) . . ?
O1 C4 C5 109.2(2) . . ?
C3 C4 C5 113.2(2) . . ?
O1 C4 H4 109.8 . . ?
C3 C4 H4 109.8 . . ?
C5 C4 H4 109.8 . . ?
C28' C5 C6 113.8(3) . . ?
C28' C5 C28 4.1(5) . . ?
C6 C5 C28 109.8(4) . . ?
C28' C5 C4 111.6(4) . . ?
C6 C5 C4 111.0(2) . . ?
C28 C5 C4 113.2(5) . . ?
C28' C5 H5 105.1 . . ?
C6 C5 H5 107.1 . . ?
C28 C5 H5 107.6 . . ?
C4 C5 H5 107.9 . . ?
C7 C6 C5 113.8(3) . . ?
C7 C6 H6A 108.8 . . ?
C5 C6 H6A 108.8 . . ?
C7 C6 H6B 108.8 . . ?
C5 C6 H6B 108.8 . . ?
H6A C6 H6B 107.7 . . ?
O3 C7 C8 120.7(3) . . ?
O3 C7 C6 121.0(3) . . ?
C8 C7 C6 118.3(3) . . ?
C9 C8 C13 118.2(3) . . ?
C9 C8 C7 118.9(3) . . ?
C13 C8 C7 122.9(3) . . ?
C8 C9 C10 120.8(3) . . ?
C8 C9 H9 119.6 . . ?
C10 C9 H9 119.6 . . ?
C11 C10 C9 120.5(3) . . ?
C11 C10 H10 119.7 . . ?
C9 C10 H10 119.7 . . ?
C12 C11 C10 119.5(3) . . ?
C12 C11 H11 120.3 . . ?
C10 C11 H11 120.3 . . ?
C11 C12 C13 120.7(3) . . ?
C11 C12 H12 119.6 . . ?
C13 C12 H12 119.6 . . ?
C8 C13 C12 120.3(3) . . ?
C8 C13 H13 119.9 . . ?
C12 C13 H13 119.9 . . ?
C19 C14 C15 117.2(3) . . ?
C19 C14 C3 120.5(2) . . ?
C15 C14 C3 122.3(2) . . ?
C16 C15 C14 121.2(3) . . ?
C16 C15 H15 119.4 . . ?
C14 C15 H15 119.4 . . ?
C15 C16 C17 120.2(3) . . ?
C15 C16 H16 119.9 . . ?
C17 C16 H16 119.9 . . ?
O4 C17 C18 124.7(3) . . ?
O4 C17 C16 115.5(3) . . ?
C18 C17 C16 119.8(3) . . ?
C17 C18 C19 119.5(3) . . ?
C17 C18 H18 120.2 . . ?
C19 C18 H18 120.2 . . ?
C18 C19 C14 122.0(3) . . ?
C18 C19 H19 119.0 . . ?
C14 C19 H19 119.0 . . ?
C22 C21 C26 118.7(3) . . ?
C22 C21 C2 120.3(3) . . ?
C26 C21 C2 121.0(3) . . ?
C23 C22 C21 121.0(4) . . ?
C23 C22 H22 119.5 . . ?
C21 C22 H22 119.5 . . ?
C24 C23 C22 120.1(4) . . ?
C24 C23 H23 119.9 . . ?
C22 C23 H23 119.9 . . ?
C23 C24 C25 120.1(3) . . ?
C23 C24 H24 119.9 . . ?
C25 C24 H24 119.9 . . ?
C24 C25 C26 120.0(4) . . ?
C24 C25 H25 120.0 . . ?
C26 C25 H25 120.0 . . ?
C21 C26 C25 120.1(3) . . ?
C21 C26 H26 120.0 . . ?
C25 C26 H26 120.0 . . ?
O4 C27 H27A 109.5 . . ?
O4 C27 H27B 109.5 . . ?
H27A C27 H27B 109.5 . . ?
O4 C27 H27C 109.5 . . ?
H27A C27 H27C 109.5 . . ?
H27B C27 H27C 109.5 . . ?
C1 O1 C4 109.3(2) . . ?
C17 O4 C27 117.7(3) . . ?

loop_
_geom_bond_atom_site_label_1
_geom_bond_atom_site_label_2
_geom_bond_distance
_geom_bond_site_symmetry_2
_geom_bond_publ_flag
C28 C29 1.3826 . ?
C28 C5 1.535(7) . ?
C28 S1 1.6915 . ?
S1 C31 1.6965 . ?
C29 C30 1.4185 . ?
C29 H29 0.9300 . ?
C30 C31 1.3064 . ?
C30 H30 0.9300 . ?
C31 H31 0.9300 . ?
C1 O2 1.203(3) . ?
C1 O1 1.363(4) . ?
C1 C2 1.478(4) . ?
C28' C29' 1.3853 . ?
C28' C5 1.474(5) . ?
C28' S1' 1.7028 . ?
S1' C31' 1.6906 . ?
C29' C30' 1.4226 . ?
C29' H29' 0.9300 . ?
C30' C31' 1.3049 . ?
C30' H30' 0.9300 . ?
C31' H31' 0.9300 . ?
C2 C3 1.347(4) . ?
C2 C21 1.478(4) . ?
C3 C14 1.465(4) . ?
C3 C4 1.505(4) . ?
C4 O1 1.438(3) . ?
C4 C5 1.545(4) . ?
C4 H4 0.9800 . ?
C5 C6 1.534(4) . ?
C5 H5 0.9800 . ?
C6 C7 1.509(4) . ?
C6 H6A 0.9700 . ?
C6 H6B 0.9700 . ?
C7 O3 1.216(4) . ?
C7 C8 1.496(4) . ?
C8 C9 1.373(4) . ?
C8 C13 1.375(4) . ?
C9 C10 1.375(5) . ?
C9 H9 0.9300 . ?
C10 C11 1.362(5) . ?
C10 H10 0.9300 . ?
C11 C12 1.347(5) . ?
C11 H11 0.9300 . ?
C12 C13 1.389(5) . ?
C12 H12 0.9300 . ?
C13 H13 0.9300 . ?
C14 C19 1.392(4) . ?
C14 C15 1.399(4) . ?
C15 C16 1.370(4) . ?
C15 H15 0.9300 . ?
C16 C17 1.391(4) . ?
C16 H16 0.9300 . ?
C17 O4 1.371(4) . ?
C17 C18 1.376(4) . ?
C18 C19 1.379(4) . ?
C18 H18 0.9300 . ?
C19 H19 0.9300 . ?
C21 C22 1.381(4) . ?
C21 C26 1.385(4) . ?
C22 C23 1.377(5) . ?
C22 H22 0.9300 . ?
C23 C24 1.360(6) . ?
C23 H23 0.9300 . ?
C24 C25 1.379(6) . ?
C24 H24 0.9300 . ?
C25 C26 1.387(4) . ?
C25 H25 0.9300 . ?
C26 H26 0.9300 . ?
C27 O4 1.424(5) . ?
C27 H27A 0.9600 . ?
C27 H27B 0.9600 . ?
C27 H27C 0.9600 . ?

loop_
_geom_torsion_atom_site_label_1
_geom_torsion_atom_site_label_2
_geom_torsion_atom_site_label_3
_geom_torsion_atom_site_label_4
_geom_torsion
_geom_torsion_site_symmetry_1
_geom_torsion_site_symmetry_2
_geom_torsion_site_symmetry_3
_geom_torsion_site_symmetry_4
_geom_torsion_publ_flag
C29 C28 S1 C31 -0.1 . . . . ?
C5 C28 S1 C31 178.3(10) . . . . ?
C5 C28 C29 C30 -178.1(12) . . . . ?
S1 C28 C29 C30 0.0 . . . . ?
C28 C29 C30 C31 0.1 . . . . ?
C29 C30 C31 S1 -0.1 . . . . ?
C28 S1 C31 C30 0.1 . . . . ?
C29' C28' S1' C31' -0.2 . . . . ?
C5 C28' S1' C31' -177.7(7) . . . . ?
C5 C28' C29' C30' 177.5(7) . . . . ?
S1' C28' C29' C30' 0.1 . . . . ?
C28' C29' C30' C31' 0.1 . . . . ?
C29' C30' C31' S1' -0.2 . . . . ?
C28' S1' C31' C30' 0.2 . . . . ?
O2 C1 C2 C3 180.0(3) . . . . ?
O1 C1 C2 C3 -1.0(3) . . . . ?
O2 C1 C2 C21 -1.6(5) . . . . ?
O1 C1 C2 C21 177.4(2) . . . . ?
C1 C2 C3 C14 -177.4(3) . . . . ?
C21 C2 C3 C14 4.3(5) . . . . ?
C1 C2 C3 C4 -0.9(3) . . . . ?
C21 C2 C3 C4 -179.1(3) . . . . ?
C2 C3 C4 O1 2.4(3) . . . . ?
C14 C3 C4 O1 179.4(2) . . . . ?
C2 C3 C4 C5 -116.6(3) . . . . ?
C14 C3 C4 C5 60.4(3) . . . . ?
C29' C28' C5 C6 127.1(4) . . . . ?
S1' C28' C5 C6 -55.8(6) . . . . ?
C29' C28' C5 C28 140(9) . . . . ?
S1' C28' C5 C28 -43(8) . . . . ?
C29' C28' C5 C4 -106.4(4) . . . . ?
S1' C28' C5 C4 70.8(6) . . . . ?
C29 C28 C5 C28' 144(9) . . . . ?
S1 C28 C5 C28' -34(8) . . . . ?
C29 C28 C5 C6 -49.3(8) . . . . ?
S1 C28 C5 C6 132.6(6) . . . . ?
C29 C28 C5 C4 75.3(7) . . . . ?
S1 C28 C5 C4 -102.8(7) . . . . ?
O1 C4 C5 C28' -65.1(3) . . . . ?
C3 C4 C5 C28' 51.5(4) . . . . ?
O1 C4 C5 C6 63.0(3) . . . . ?
C3 C4 C5 C6 179.5(2) . . . . ?
O1 C4 C5 C28 -61.0(4) . . . . ?
C3 C4 C5 C28 55.6(4) . . . . ?
C28' C5 C6 C7 -156.7(3) . . . . ?
C28 C5 C6 C7 -157.7(4) . . . . ?
C4 C5 C6 C7 76.4(3) . . . . ?
C5 C6 C7 O3 -2.7(4) . . . . ?
C5 C6 C7 C8 176.9(3) . . . . ?
O3 C7 C8 C9 -1.5(5) . . . . ?
C6 C7 C8 C9 178.9(3) . . . . ?
O3 C7 C8 C13 177.7(3) . . . . ?
C6 C7 C8 C13 -1.9(5) . . . . ?
C13 C8 C9 C10 0.8(6) . . . . ?
C7 C8 C9 C10 -180.0(3) . . . . ?
C8 C9 C10 C11 -0.2(6) . . . . ?
C9 C10 C11 C12 -0.3(7) . . . . ?
C10 C11 C12 C13 0.3(7) . . . . ?
C9 C8 C13 C12 -0.9(6) . . . . ?
C7 C8 C13 C12 180.0(4) . . . . ?
C11 C12 C13 C8 0.3(7) . . . . ?
C2 C3 C14 C19 -149.5(3) . . . . ?
C4 C3 C14 C19 34.3(4) . . . . ?
C2 C3 C14 C15 33.2(5) . . . . ?
C4 C3 C14 C15 -143.0(3) . . . . ?
C19 C14 C15 C16 1.8(4) . . . . ?
C3 C14 C15 C16 179.2(3) . . . . ?
C14 C15 C16 C17 0.2(5) . . . . ?
C15 C16 C17 O4 179.1(3) . . . . ?
C15 C16 C17 C18 -1.6(5) . . . . ?
O4 C17 C18 C19 -179.8(3) . . . . ?
C16 C17 C18 C19 1.1(5) . . . . ?
C17 C18 C19 C14 1.0(5) . . . . ?
C15 C14 C19 C18 -2.4(4) . . . . ?
C3 C14 C19 C18 -179.8(3) . . . . ?
C3 C2 C21 C22 -139.3(3) . . . . ?
C1 C2 C21 C22 42.7(4) . . . . ?
C3 C2 C21 C26 42.1(5) . . . . ?
C1 C2 C21 C26 -135.9(3) . . . . ?
C26 C21 C22 C23 -1.4(5) . . . . ?
C2 C21 C22 C23 180.0(3) . . . . ?
C21 C22 C23 C24 0.0(6) . . . . ?
C22 C23 C24 C25 1.5(6) . . . . ?
C23 C24 C25 C26 -1.4(6) . . . . ?
C22 C21 C26 C25 1.4(5) . . . . ?
C2 C21 C26 C25 -180.0(3) . . . . ?
C24 C25 C26 C21 0.0(5) . . . . ?
O2 C1 O1 C4 -178.3(3) . . . . ?
C2 C1 O1 C4 2.6(3) . . . . ?
C3 C4 O1 C1 -3.0(3) . . . . ?
C5 C4 O1 C1 118.6(2) . . . . ?
C18 C17 O4 C27 8.5(5) . . . . ?
C16 C17 O4 C27 -172.3(3) . . . . ?
